data_1527781
loop_
_publ_author_name
'Mattes, R.'
'Mennemann, K.'

_publ_section_title
;
 Die Kristallstrukturen von K3 H (W2 O4 F6) und (N H4)5 (W3 O4 F9) (N H4
 F) (H2 O)
;
_journal_name_full 'Zeitschrift fuer Anorganische und Allgemeine Chemie'
_journal_page_first 175
_journal_page_last 182
_journal_volume 437
_journal_year 1977
_chemical_formula_sum 'F10 H26 N6 O5 W3'
_chemical_name_systematic '(N H4)5 (W3 O4 F9) (N H4 F) (H2 O)'
_space_group_IT_number 14
_symmetry_space_group_name_Hall '-P 2ybc'
_symmetry_space_group_name_H-M 'P 1 21/c 1'
_cell_angle_alpha 90
_cell_angle_beta 93.82
_cell_angle_gamma 90
_cell_formula_units_Z 4
_cell_length_a 13.589
_cell_length_b 8.216
_cell_length_c 15.44
_cell_volume 1720.003
_citation_journal_id_ASTM ZAACAB
_cod_data_source_file Mattes_ZAACAB_1977_957.cif
_cod_data_source_block H26F10N6O5W3
_cod_original_formula_sum 'H26 F10 N6 O5 W3'
_cod_database_code 1527781

loop_
_symmetry_equiv_pos_as_xyz
x,y,z
-x,y+1/2,-z+1/2
-x,-y,-z
x,-y-1/2,z-1/2

loop_
_atom_site_label
_atom_site_type_symbol
_atom_site_fract_x
_atom_site_fract_y
_atom_site_fract_z
_atom_site_occupancy
_atom_site_U_iso_or_equiv
_atom_site_attached_hydrogens
F3 F-1 0.1397 0.3996 0.5007 1 0.0 0
F9 F-1 0.9378 0.2539 0.2094 1 0.0 0
F1 F-1 0.3266 0.1661 0.0626 1 0.0 0
F8 F-1 0.1334 0.0611 0.3229 1 0.0 0
F6 F-1 0.5809 0.2307 0.236 1 0.0 0
N1 N-3 0.958 0.2131 0.0401 1 0.0 4
O4 O-2 0.307 0.0159 0.2293 1 0.0 0
O3 O-2 0.097 0.943 0.1484 1 0.0 0
O2 O-2 0.7807 0.1628 0.2946 1 0.0 0
W2 W+4 0.3272 0.8 0.1642 1 0.0 0
O5 O-2 0.4216 0.05 0.3976 1 0.0 2
N3 N-3 0.5247 0.2117 0.0495 1 0.0 4
F7 F-1 0.7542 0.3131 0.1332 1 0.0 0
F2 F-1 0.185 0.2541 0.1527 1 0.0 0
N6 N-3 0.6958 0.9959 0.1111 1 0.0 4
F5 F-1 0.5472 0.3877 0.3775 1 0.0 0
W3 W+4 0.1829 0.123 0.2496 1 0.0 0
F10 F-1 0.9526 0.0563 0.3983 1 0.0 0
N4 N-3 0.3857 0.3539 0.2428 1 0.0 4
O1 O-2 0.7438 0.3392 0.4468 1 0.0 0
N2 N-3 0.2337 0.4584 0.0006 1 0.0 4
W1 W+4 0.2186 0.0348 0.1157 1 0.0 0
N5 N-3 0.1052 0.3983 0.297 1 0.0 4
F4 F-1 0.6217 0.0908 0.3925 1 0.0 0
